data_2203920
loop_
_publ_author_name
'Churakov, Andrei V.'
'Kuz'mina, Lyudmila G.'
'Nuriev, Vyatcheslav N.'
'Vatsadze, Sergey Z.'
'Zyk, Nikolay V.'

_publ_section_title
;
 3-(4-Pyridyl)-5-(2-pyridyl)-1<i>H</i>-pyrazole
;
_journal_issue 7
_journal_name_full 'Acta Crystallographica Section E'
_journal_page_first o1231
_journal_page_last o1233
_journal_paper_doi 10.1107/S1600536804013625
_journal_volume 60
_journal_year 2004
_chemical_formula_iupac 'C13 H10 N4'
_chemical_formula_moiety 'C13 H10 N4'
_chemical_formula_sum 'C13 H10 N4'
_chemical_formula_weight 222.25
_chemical_melting_point 192
_chemical_name_systematic
;
3-(4-Pyridyl)-5-(2-pyridyl)pyrazole
;
_space_group_IT_number 14
_symmetry_cell_setting monoclinic
_symmetry_space_group_name_Hall '-P 2ybc'
_symmetry_space_group_name_H-M 'P 1 21/c 1'
_atom_sites_solution_hydrogens difmap
_atom_sites_solution_primary direct
_atom_sites_solution_secondary difmap
_audit_creation_method SHELXL-97
_cell_angle_alpha 90.00
_cell_angle_beta 109.94(2)
_cell_angle_gamma 90.00
_cell_formula_units_Z 4
_cell_length_a 13.708(3)
_cell_length_b 5.545(9)
_cell_length_c 15.018(6)
_cell_measurement_reflns_used 25
_cell_measurement_temperature 293(2)
_cell_measurement_theta_max 12
_cell_measurement_theta_min 11
_cell_volume 1073.1(18)
_computing_cell_refinement 'Enraf-Nonius CAD-4 Diffractometer Program'
_computing_data_collection 'Enraf-Nonius CAD-4 Diffractometer Program (Schagen et al., 1988)'
_computing_data_reduction 'XCAD4 (Harms, 1997)'
_computing_molecular_graphics 'OLEX (Dolomanov et al., 2003)'
_computing_structure_refinement 'SHELXL97 (Sheldrick, 1997)'
_computing_structure_solution 'SHELXS97 (Sheldrick, 1997)'
_diffrn_ambient_temperature 293(2)
_diffrn_measured_fraction_theta_full 0.999
_diffrn_measured_fraction_theta_max 0.999
_diffrn_measurement_device_type 'Enraf--Nonius CAD-4'
_diffrn_measurement_method \w
_diffrn_radiation_monochromator graphite
_diffrn_radiation_source 'fine-focus sealed tube'
_diffrn_radiation_type MoK\a
_diffrn_radiation_wavelength 0.71073
_diffrn_reflns_av_R_equivalents 0.0537
_diffrn_reflns_av_sigmaI/netI 0.0762
_diffrn_reflns_limit_h_max 16
_diffrn_reflns_limit_h_min -16
_diffrn_reflns_limit_k_max 6
_diffrn_reflns_limit_k_min -1
_diffrn_reflns_limit_l_max 17
_diffrn_reflns_limit_l_min -3
_diffrn_reflns_number 2937
_diffrn_reflns_theta_full 25.00
_diffrn_reflns_theta_max 25.00
_diffrn_reflns_theta_min 2.78
_diffrn_standards_interval_time 120
_diffrn_standards_number 2
_exptl_absorpt_coefficient_mu 0.087
_exptl_absorpt_correction_type none
_exptl_crystal_colour colorless
_exptl_crystal_density_diffrn 1.376
_exptl_crystal_density_method 'not measured'
_exptl_crystal_description block
_exptl_crystal_F_000 464
_exptl_crystal_size_max 0.50
_exptl_crystal_size_mid 0.30
_exptl_crystal_size_min 0.10
_refine_diff_density_max 0.271
_refine_diff_density_min -0.236
_refine_ls_extinction_coef 0.022(5)
_refine_ls_extinction_expression Fc^*^=kFc[1+0.001xFc^2^\l^3^/sin(2\q)]^-1/4^
_refine_ls_extinction_method SHELXL97
_refine_ls_goodness_of_fit_ref 0.944
_refine_ls_hydrogen_treatment refall
_refine_ls_matrix_type full
_refine_ls_number_parameters 195
_refine_ls_number_reflns 1880
_refine_ls_number_restraints 0
_refine_ls_restrained_S_all 0.944
_refine_ls_R_factor_all 0.1388
_refine_ls_R_factor_gt 0.0540
_refine_ls_shift/su_max 0.000
_refine_ls_shift/su_mean 0.000
_refine_ls_structure_factor_coef Fsqd
_refine_ls_weighting_details 'calc w = 1/[\s^2^(Fo^2^)+(0.0926P)^2^] where P = (Fo^2^+2Fc^2^)/3'
_refine_ls_weighting_scheme calc
_refine_ls_wR_factor_gt 0.1268
_refine_ls_wR_factor_ref 0.1525
_reflns_number_gt 968
_reflns_number_total 1880
_reflns_threshold_expression I>2\s(I)
_cod_data_source_file na6325.cif
_cod_data_source_block I
_cod_original_sg_symbol_H-M 'P 21/c'
_cod_database_code 2203920
_cod_database_fobs_code 2203920

loop_
_symmetry_equiv_pos_as_xyz
'x, y, z'
'-x, y+1/2, -z+1/2'
'-x, -y, -z'
'x, -y-1/2, z-1/2'

loop_
_atom_site_label
_atom_site_fract_x
_atom_site_fract_y
_atom_site_fract_z
_atom_site_U_iso_or_equiv
_atom_site_adp_type
_atom_site_calc_flag
_atom_site_occupancy
_atom_site_type_symbol
N1 0.24381(17) 0.2338(5) 0.47216(17) 0.0448(7) Uani d 1 N
N2 0.89954(19) -0.0003(6) 0.80779(18) 0.0557(8) Uani d 1 N
N3 0.55396(17) 0.3240(5) 0.58991(18) 0.0474(7) Uani d 1 N
N4 0.45063(18) 0.3083(5) 0.5476(2) 0.0478(7) Uani d 1 N
C1 0.4099(2) 0.1091(5) 0.57392(19) 0.0377(7) Uani d 1 C
C2 0.5801(2) 0.1313(5) 0.64677(19) 0.0364(7) Uani d 1 C
C3 0.4918(2) -0.0065(6) 0.6388(2) 0.0413(7) Uani d 1 C
C11 0.2990(2) 0.0616(5) 0.5310(2) 0.0387(7) Uani d 1 C
C12 0.2535(2) -0.1485(6) 0.5482(2) 0.0466(8) Uani d 1 C
C13 0.1494(2) -0.1813(7) 0.5052(2) 0.0517(9) Uani d 1 C
C14 0.0923(2) -0.0078(7) 0.4447(2) 0.0531(9) Uani d 1 C
C15 0.1426(2) 0.1965(6) 0.4307(2) 0.0493(9) Uani d 1 C
C21 0.6890(2) 0.0883(5) 0.70254(19) 0.0378(7) Uani d 1 C
C22 0.7201(2) -0.1165(6) 0.7595(2) 0.0457(8) Uani d 1 C
C23 0.8232(2) -0.1494(7) 0.8097(2) 0.0547(9) Uani d 1 C
C24 0.7674(2) 0.2447(6) 0.7001(2) 0.0435(8) Uani d 1 C
C25 0.8685(2) 0.1945(6) 0.7519(2) 0.0507(9) Uani d 1 C
H3 0.495(2) -0.146(6) 0.675(2) 0.048(8) Uiso d 1 H
H4 0.409(2) 0.390(7) 0.492(2) 0.074(11) Uiso d 1 H
H12 0.296(2) -0.245(6) 0.591(2) 0.059(10) Uiso d 1 H
H13 0.118(3) -0.314(8) 0.518(2) 0.079(12) Uiso d 1 H
H14 0.018(2) -0.016(6) 0.4102(19) 0.053(8) Uiso d 1 H
H15 0.104(2) 0.317(6) 0.385(2) 0.056(9) Uiso d 1 H
H22 0.666(3) -0.228(7) 0.764(2) 0.082(12) Uiso d 1 H
H23 0.849(2) -0.288(6) 0.853(2) 0.063(10) Uiso d 1 H
H24 0.751(2) 0.369(6) 0.659(2) 0.054(9) Uiso d 1 H
H25 0.925(2) 0.305(6) 0.747(2) 0.067(10) Uiso d 1 H

loop_
_atom_site_aniso_label
_atom_site_aniso_U_11
_atom_site_aniso_U_22
_atom_site_aniso_U_33
_atom_site_aniso_U_12
_atom_site_aniso_U_13
_atom_site_aniso_U_23
N1 0.0415(14) 0.0326(14) 0.0575(14) 0.0032(11) 0.0131(12) 0.0031(13)
N2 0.0475(14) 0.0508(19) 0.0623(16) 0.0080(15) 0.0105(12) 0.0007(16)
N3 0.0403(14) 0.0334(15) 0.0630(15) 0.0004(12) 0.0104(12) 0.0134(13)
N4 0.0382(14) 0.0330(15) 0.0667(17) 0.0000(12) 0.0108(13) 0.0134(13)
C1 0.0438(15) 0.0227(15) 0.0503(16) -0.0021(13) 0.0209(13) 0.0015(14)
C2 0.0415(15) 0.0244(15) 0.0441(15) 0.0002(14) 0.0156(12) 0.0033(13)
C3 0.0476(16) 0.0235(16) 0.0520(18) 0.0031(15) 0.0160(14) 0.0077(16)
C11 0.0422(15) 0.0288(17) 0.0486(16) 0.0020(13) 0.0198(13) 0.0002(13)
C12 0.0536(19) 0.0323(18) 0.0557(19) -0.0031(16) 0.0212(16) 0.0037(16)
C13 0.058(2) 0.040(2) 0.065(2) -0.0147(18) 0.0303(18) -0.0035(17)
C14 0.0383(17) 0.060(2) 0.063(2) -0.0058(19) 0.0197(15) -0.007(2)
C15 0.0403(18) 0.044(2) 0.060(2) 0.0031(16) 0.0124(16) -0.0009(17)
C21 0.0422(15) 0.0294(16) 0.0406(15) 0.0044(13) 0.0125(12) -0.0016(13)
C22 0.0519(18) 0.0287(17) 0.0540(18) 0.0058(15) 0.0150(15) 0.0065(15)
C23 0.055(2) 0.045(2) 0.058(2) 0.0153(18) 0.0115(16) 0.0110(17)
C24 0.0473(18) 0.0291(17) 0.0506(17) 0.0018(15) 0.0122(15) 0.0026(16)
C25 0.0482(19) 0.046(2) 0.0557(18) 0.0010(17) 0.0146(15) -0.0006(17)

loop_
_atom_type_symbol
_atom_type_description
_atom_type_scat_dispersion_real
_atom_type_scat_dispersion_imag
_atom_type_scat_source
C C 0.0033 0.0016 'International Tables Vol C Tables 4.2.6.8 and 6.1.1.4'
H H 0.0000 0.0000 'International Tables Vol C Tables 4.2.6.8 and 6.1.1.4'
N N 0.0061 0.0033 'International Tables Vol C Tables 4.2.6.8 and 6.1.1.4'

loop_
_geom_angle_atom_site_label_1
_geom_angle_atom_site_label_2
_geom_angle_atom_site_label_3
_geom_angle
_geom_angle_publ_flag
C15 N1 C11 117.4(3) yes
C23 N2 C25 115.1(3) yes
C2 N3 N4 105.0(2) yes
N3 N4 C1 112.8(2) yes
N3 N4 H4 128(2) yes
C1 N4 H4 117(2) yes
N4 C1 C3 105.6(3) yes
N4 C1 C11 119.3(3) yes
C3 C1 C11 135.1(3) yes
N3 C2 C3 110.2(2) yes
N3 C2 C21 119.6(2) yes
C3 C2 C21 130.1(3) yes
C1 C3 C2 106.3(3) yes
C1 C3 H3 131.8(17) no
C2 C3 H3 121.9(17) no
N1 C11 C12 122.1(3) yes
N1 C11 C1 115.5(3) yes
C12 C11 C1 122.4(3) yes
C13 C12 C11 119.2(3) yes
C13 C12 H12 126(2) no
C11 C12 H12 115(2) no
C12 C13 C14 119.3(3) yes
C12 C13 H13 120(2) no
C14 C13 H13 121(2) no
C13 C14 C15 118.4(3) yes
C13 C14 H14 125(2) no
C15 C14 H14 116.3(19) no
N1 C15 C14 123.5(3) yes
N1 C15 H15 117.1(18) no
C14 C15 H15 119.2(18) no
C24 C21 C22 116.4(3) yes
C24 C21 C2 122.1(3) yes
C22 C21 C2 121.5(3) yes
C23 C22 C21 119.2(3) yes
C23 C22 H22 123(2) no
C21 C22 H22 118(2) no
N2 C23 C22 124.9(3) yes
N2 C23 H23 112.7(18) no
C22 C23 H23 122.3(18) no
C25 C24 C21 120.0(3) yes
C25 C24 H24 121(2) no
C21 C24 H24 118.9(19) no
N2 C25 C24 124.2(3) yes
N2 C25 H25 116.2(18) no
C24 C25 H25 119.5(19) no

loop_
_geom_bond_atom_site_label_1
_geom_bond_atom_site_label_2
_geom_bond_distance
_geom_bond_publ_flag
N1 C15 1.329(4) yes
N1 C11 1.345(4) yes
N2 C23 1.342(4) yes
N2 C25 1.345(4) yes
N3 C2 1.338(4) yes
N3 N4 1.343(3) yes
N4 C1 1.356(4) yes
N4 H4 0.95(3) yes
C1 C3 1.369(4) yes
C1 C11 1.459(4) yes
C2 C3 1.401(4) yes
C2 C21 1.461(4) yes
C3 H3 0.94(3) no
C11 C12 1.387(4) yes
C12 C13 1.363(4) yes
C12 H12 0.89(3) no
C13 C14 1.370(5) yes
C13 H13 0.90(4) no
C14 C15 1.379(5) yes
C14 H14 0.97(3) no
C15 H15 0.98(3) no
C21 C24 1.391(4) yes
C21 C22 1.398(4) yes
C22 C23 1.368(4) yes
C22 H22 0.98(4) no
C23 H23 0.99(3) no
C24 C25 1.367(4) yes
C24 H24 0.90(3) no
C25 H25 1.01(3) no

loop_
_geom_hbond_atom_site_label_D
_geom_hbond_atom_site_label_H
_geom_hbond_atom_site_label_A
_geom_hbond_site_symmetry_A
_geom_hbond_distance_DH
_geom_hbond_distance_HA
_geom_hbond_distance_DA
_geom_hbond_angle_DHA
_geom_hbond_publ_flag
N4 H4 N1 . 0.95(3) 2.34(3) 2.702(3) 102(2) yes
N4 H4 N3 3_666 0.95(3) 2.18(4) 2.887(4) 131(2) yes

loop_
_cod_related_entry_id
_cod_related_entry_database
_cod_related_entry_code
1 ChemSpider 21130674
